data_7229524
loop_
_publ_author_name
'Zhou, Yibin'
'Qian, Lebin'
'Liu, Miaochang'
'Wu, Ge'
'Gao, Wenxia'
'Ding, Jinchang'
'Huang, Xiaobo'
'Wu, Huayue'

_publ_section_title
;
 The influence of different N-substituted groups on the mechanochromic
 properties of 1,4-dihydropyridine derivatives with simple structures
;
_journal_issue 81
_journal_name_full 'RSC Advances'
_journal_page_first 51444
_journal_paper_doi 10.1039/C7RA09515E
_journal_volume 7
_journal_year 2017
_chemical_formula_sum 'C22 H29 N O4'
_chemical_formula_weight 371.46
_chemical_name_systematic
; 
 ? 
;
_space_group_crystal_system monoclinic
_space_group_IT_number 14
_space_group_name_Hall '-P 2ybc'
_space_group_name_H-M_alt 'P 1 21/c 1'
_symmetry_space_group_name_Hall '-P 2ybc'
_symmetry_space_group_name_H-M 'P 1 21/c 1'
_atom_sites_solution_hydrogens mixed
_audit_creation_method SHELXL-2013
_audit_update_record
;
2017-08-15 deposited with the CCDC.
2017-10-31 downloaded from the CCDC.
;
_cell_angle_alpha 90
_cell_angle_beta 91.348(2)
_cell_angle_gamma 90
_cell_formula_units_Z 8
_cell_length_a 19.4307(19)
_cell_length_b 17.6059(16)
_cell_length_c 11.8488(12)
_cell_measurement_reflns_used 2218
_cell_measurement_temperature 293(2)
_cell_measurement_theta_max 39.919
_cell_measurement_theta_min 4.608
_cell_volume 4052.3(7)
_computing_cell_refinement 'Bruker SMART'
_computing_data_collection 'Bruker SMART'
_computing_data_reduction 'Bruker SHELXTL'
_computing_molecular_graphics 'Bruker SHELXTL'
_computing_publication_material 'Bruker SHELXTL'
_computing_structure_refinement 'SHELXL-2013 (Sheldrick, 2013)'
_computing_structure_solution 'Bruker SHELXTL'
_diffrn_ambient_temperature 293(2)
_diffrn_measured_fraction_theta_full 0.971
_diffrn_measured_fraction_theta_max 1.000
_diffrn_measurement_device_type 'CCD area detector'
_diffrn_measurement_method 'phi and omega scans'
_diffrn_radiation_type MoK\a
_diffrn_radiation_wavelength 0.71073
_diffrn_reflns_av_R_equivalents 0.0516
_diffrn_reflns_av_unetI/netI 0.0569
_diffrn_reflns_Laue_measured_fraction_full 0.971
_diffrn_reflns_Laue_measured_fraction_max 1.000
_diffrn_reflns_limit_h_max 22
_diffrn_reflns_limit_h_min -23
_diffrn_reflns_limit_k_max 14
_diffrn_reflns_limit_k_min -20
_diffrn_reflns_limit_l_max 14
_diffrn_reflns_limit_l_min -14
_diffrn_reflns_number 22198
_diffrn_reflns_point_group_measured_fraction_full 0.971
_diffrn_reflns_point_group_measured_fraction_max 1.000
_diffrn_reflns_theta_full 25.242
_diffrn_reflns_theta_max 24.999
_diffrn_reflns_theta_min 1.048
_exptl_absorpt_coefficient_mu 0.083
_exptl_absorpt_correction_T_max 0.7456
_exptl_absorpt_correction_T_min 0.6430
_exptl_absorpt_correction_type multi-scan
_exptl_absorpt_process_details sadabs
_exptl_crystal_colour colorless
_exptl_crystal_density_diffrn 1.218
_exptl_crystal_description prismatic
_exptl_crystal_F_000 1600
_exptl_crystal_size_max 0.20
_exptl_crystal_size_mid 0.17
_exptl_crystal_size_min 0.13
_refine_diff_density_max 0.446
_refine_diff_density_min -0.292
_refine_diff_density_rms 0.043
_refine_ls_extinction_method none
_refine_ls_goodness_of_fit_ref 1.020
_refine_ls_hydrogen_treatment constr
_refine_ls_matrix_type full
_refine_ls_number_parameters 495
_refine_ls_number_reflns 7122
_refine_ls_number_restraints 8
_refine_ls_restrained_S_all 1.059
_refine_ls_R_factor_all 0.1144
_refine_ls_R_factor_gt 0.0683
_refine_ls_shift/su_max 0.000
_refine_ls_shift/su_mean 0.000
_refine_ls_structure_factor_coef Fsqd
_refine_ls_weighting_details 'w=1/[\s^2^(Fo^2^)+(0.0928P)^2^+1.0972P] where P=(Fo^2^+2Fc^2^)/3'
_refine_ls_weighting_scheme calc
_refine_ls_wR_factor_gt 0.1687
_refine_ls_wR_factor_ref 0.1990
_reflns_Friedel_coverage 0.000
_reflns_number_gt 4385
_reflns_number_total 7122
_reflns_threshold_expression 'I > 2\s(I)'
_cod_data_source_file c7ra09515e2.cif
_cod_data_source_block cd17307
_cod_depositor_comments
;

2018-02-15
Z value and formula fixed to values more according to usual
chemical conventions.                 miguel
;
_cod_original_formula_sum 'C44 H58 N2 O8'
_cod_original_formula_weight 742.92
_cod_original_formula_units_Z 4
_cod_database_code 7229524
_shelx_space_group_comment
; 
The symmetry employed for this shelxl refinement is uniquely defined 
by the following loop, which should always be used as a source of 
symmetry information in preference to the above space-group names. 
They are only intended as comments. 
;
_shelxl_version_number 2013-4

loop_
_space_group_symop_operation_xyz
'x, y, z'
'-x, y+1/2, -z+1/2'
'-x, -y, -z'
'x, -y-1/2, z-1/2'

loop_
_atom_site_label
_atom_site_type_symbol
_atom_site_fract_x
_atom_site_fract_y
_atom_site_fract_z
_atom_site_U_iso_or_equiv
_atom_site_adp_type
_atom_site_occupancy
_atom_site_site_symmetry_order
_atom_site_calc_flag
_atom_site_refinement_flags_posn
_atom_site_refinement_flags_adp
N1 N 0.03056(13) 0.39461(13) 0.9938(2) 0.0495(6) Uani 1 1 d . .
N2 N 0.47438(12) 0.62244(13) 0.9513(2) 0.0467(6) Uani 1 1 d . .
O1 O 0.18722(12) 0.61997(13) 1.03053(19) 0.0675(7) Uani 1 1 d . .
O2 O 0.15215(12) 0.51841(13) 0.66522(19) 0.0679(7) Uani 1 1 d . .
O3 O 0.33049(14) 0.39271(13) 1.05618(19) 0.0732(7) Uani 1 1 d . .
O4 O 0.33953(13) 0.45799(13) 0.67112(18) 0.0685(7) Uani 1 1 d . .
O5 O 0.33618(18) 0.46746(18) 0.2632(2) 0.1140(11) Uani 1 1 d D .
H5A H 0.3232 0.4314 0.2006 0.137 Uiso 1 1 d DR U
H5B H 0.3285 0.4414 0.3299 0.137 Uiso 1 1 d DR U
O6 O 0.2899(2) 0.41580(19) 0.4604(3) 0.1278(12) Uani 1 1 d D .
H6A H 0.2547 0.4597 0.4758 0.153 Uiso 1 1 d DR U
H6B H 0.2962 0.4225 0.5373 0.153 Uiso 1 1 d DR U
O7 O 0.2348(2) 0.5764(2) 0.2581(3) 0.1529(16) Uani 1 1 d D .
H7A H 0.2467 0.5335 0.2363 0.183 Uiso 1 1 d DR U
H7B H 0.2087 0.5884 0.1906 0.183 Uiso 1 1 d DR U
O8 O 0.1722(2) 0.5002(2) 0.4333(3) 0.1418(14) Uani 1 1 d D .
H8A H 0.1776 0.5399 0.4884 0.170 Uiso 1 1 d DR U
H8B H 0.2041 0.5450 0.3976 0.170 Uiso 1 1 d DR U
C1 C 0.20092(15) 0.61155(16) 0.9291(3) 0.0491(8) Uani 1 1 d . .
C2 C 0.25409(16) 0.66447(18) 0.8819(3) 0.0568(8) Uani 1 1 d . .
H2A H 0.2985 0.6392 0.8848 0.068 Uiso 1 1 calc R U
H2B H 0.2574 0.7090 0.9298 0.068 Uiso 1 1 calc R U
C3 C 0.23913(15) 0.68999(17) 0.7615(3) 0.0504(8) Uani 1 1 d . .
C4 C 0.22934(17) 0.61900(17) 0.6916(3) 0.0575(8) Uani 1 1 d . .
H4A H 0.2138 0.6339 0.6164 0.069 Uiso 1 1 calc R U
H4B H 0.2738 0.5946 0.6844 0.069 Uiso 1 1 calc R U
C5 C 0.17945(15) 0.56118(16) 0.7360(3) 0.0478(7) Uani 1 1 d . .
C6 C 0.16781(14) 0.55648(15) 0.8558(2) 0.0442(7) Uani 1 1 d . .
C7 C 0.12180(15) 0.50022(15) 0.9016(2) 0.0428(7) Uani 1 1 d . .
C8 C 0.07362(15) 0.45903(16) 0.8360(3) 0.0482(7) Uani 1 1 d . .
H8 H 0.0723 0.4668 0.7583 0.058 Uiso 1 1 calc R U
C9 C 0.02899(16) 0.40857(17) 0.8801(3) 0.0499(8) Uani 1 1 d . .
C10 C 0.07806(16) 0.42981(16) 1.0622(3) 0.0497(8) Uani 1 1 d . .
C11 C 0.12200(16) 0.48110(16) 1.0172(3) 0.0498(8) Uani 1 1 d . .
H11 H 0.1539 0.5048 1.0652 0.060 Uiso 1 1 calc R U
C12 C -0.01823(16) 0.33884(17) 1.0408(3) 0.0567(8) Uani 1 1 d . .
H12A H -0.0634 0.3471 1.0065 0.068 Uiso 1 1 calc R U
H12B H -0.0217 0.3476 1.1213 0.068 Uiso 1 1 calc R U
C13 C 0.00273(16) 0.25755(16) 1.0216(3) 0.0495(8) Uani 1 1 d . .
C14 C 0.07021(17) 0.23412(18) 1.0274(3) 0.0646(10) Uani 1 1 d . .
H14 H 0.1047 0.2697 1.0415 0.077 Uiso 1 1 calc R U
C15 C 0.0878(2) 0.1595(2) 1.0128(3) 0.0790(11) Uani 1 1 d . .
H15 H 0.1336 0.1446 1.0190 0.095 Uiso 1 1 calc R U
C16 C 0.0374(3) 0.1069(2) 0.9891(3) 0.0810(12) Uani 1 1 d . .
H16 H 0.0489 0.0562 0.9779 0.097 Uiso 1 1 calc R U
C17 C -0.0296(2) 0.1297(2) 0.9821(4) 0.0841(12) Uani 1 1 d . .
H17 H -0.0640 0.0944 0.9654 0.101 Uiso 1 1 calc R U
C18 C -0.04668(19) 0.2043(2) 0.9994(3) 0.0667(10) Uani 1 1 d . .
H18 H -0.0927 0.2188 0.9961 0.080 Uiso 1 1 calc R U
C19 C 0.08058(19) 0.41318(19) 1.1866(3) 0.0690(10) Uani 1 1 d . .
H19A H 0.1181 0.4406 1.2216 0.103 Uiso 1 1 calc R U
H19B H 0.0872 0.3597 1.1982 0.103 Uiso 1 1 calc R U
H19C H 0.0381 0.4286 1.2194 0.103 Uiso 1 1 calc R U
C20 C -0.02300(19) 0.3690(2) 0.8075(3) 0.0737(11) Uani 1 1 d . .
H20A H -0.0186 0.3854 0.7307 0.110 Uiso 1 1 calc R U
H20B H -0.0683 0.3810 0.8328 0.110 Uiso 1 1 calc R U
H20C H -0.0157 0.3152 0.8121 0.110 Uiso 1 1 calc R U
C21 C 0.17394(16) 0.73865(18) 0.7564(3) 0.0652(9) Uani 1 1 d . .
H21A H 0.1353 0.7086 0.7786 0.098 Uiso 1 1 calc R U
H21B H 0.1663 0.7568 0.6808 0.098 Uiso 1 1 calc R U
H21C H 0.1793 0.7811 0.8068 0.098 Uiso 1 1 calc R U
C22 C 0.29955(17) 0.7368(2) 0.7181(3) 0.0729(10) Uani 1 1 d . .
H22A H 0.3055 0.7814 0.7640 0.109 Uiso 1 1 calc R U
H22B H 0.2902 0.7516 0.6413 0.109 Uiso 1 1 calc R U
H22C H 0.3408 0.7068 0.7220 0.109 Uiso 1 1 calc R U
C23 C 0.31240(16) 0.38919(16) 0.9551(3) 0.0501(8) Uani 1 1 d . .
C24 C 0.26109(18) 0.32774(18) 0.9252(3) 0.0626(9) Uani 1 1 d . .
H24A H 0.2151 0.3483 0.9332 0.075 Uiso 1 1 calc R U
H24B H 0.2666 0.2868 0.9795 0.075 Uiso 1 1 calc R U
C25 C 0.26633(16) 0.29475(16) 0.8082(3) 0.0504(8) Uani 1 1 d . .
C26 C 0.26480(17) 0.36213(17) 0.7277(3) 0.0569(8) Uani 1 1 d . .
H26A H 0.2715 0.3436 0.6516 0.068 Uiso 1 1 calc R U
H26B H 0.2195 0.3853 0.7294 0.068 Uiso 1 1 calc R U
C27 C 0.31801(15) 0.42223(16) 0.7535(3) 0.0469(7) Uani 1 1 d . .
C28 C 0.33947(15) 0.43802(15) 0.8688(2) 0.0431(7) Uani 1 1 d . .
C29 C 0.38527(15) 0.50010(15) 0.8963(2) 0.0430(7) Uani 1 1 d . .
C30 C 0.42264(15) 0.54069(15) 0.8156(2) 0.0457(7) Uani 1 1 d . .
H30 H 0.4177 0.5265 0.7403 0.055 Uiso 1 1 calc R U
C31 C 0.46563(15) 0.59957(16) 0.8416(2) 0.0469(7) Uani 1 1 d . .
C32 C 0.43806(17) 0.58650(16) 1.0334(3) 0.0517(8) Uani 1 1 d . .
C33 C 0.39573(17) 0.52762(16) 1.0070(2) 0.0517(8) Uani 1 1 d . .
H33 H 0.3723 0.5041 1.0650 0.062 Uiso 1 1 calc R U
C34 C 0.52122(16) 0.68582(18) 0.9794(3) 0.0568(8) Uani 1 1 d . .
H34A H 0.5612 0.6821 0.9323 0.068 Uiso 1 1 calc R U
H34B H 0.5370 0.6803 1.0572 0.068 Uiso 1 1 calc R U
C35 C 0.49023(16) 0.76341(17) 0.9646(2) 0.0488(8) Uani 1 1 d . .
C36 C 0.53329(19) 0.8246(2) 0.9479(3) 0.0639(10) Uani 1 1 d . .
H36 H 0.5805 0.8170 0.9430 0.077 Uiso 1 1 calc R U
C37 C 0.5063(3) 0.8970(2) 0.9384(3) 0.0784(12) Uani 1 1 d . .
H37 H 0.5356 0.9379 0.9270 0.094 Uiso 1 1 calc R U
C38 C 0.4377(3) 0.9092(2) 0.9456(3) 0.0782(12) Uani 1 1 d . .
H38 H 0.4202 0.9582 0.9400 0.094 Uiso 1 1 calc R U
C39 C 0.3945(2) 0.8495(2) 0.9611(3) 0.0710(10) Uani 1 1 d . .
H39 H 0.3474 0.8577 0.9653 0.085 Uiso 1 1 calc R U
C40 C 0.42062(17) 0.77682(18) 0.9704(3) 0.0593(9) Uani 1 1 d . .
H40 H 0.3907 0.7363 0.9808 0.071 Uiso 1 1 calc R U
C41 C 0.4464(2) 0.6130(2) 1.1543(3) 0.0715(10) Uani 1 1 d . .
H41A H 0.4139 0.5870 1.2002 0.107 Uiso 1 1 calc R U
H41B H 0.4383 0.6667 1.1579 0.107 Uiso 1 1 calc R U
H41C H 0.4923 0.6021 1.1814 0.107 Uiso 1 1 calc R U
C42 C 0.50456(19) 0.6394(2) 0.7525(3) 0.0709(10) Uani 1 1 d . .
H42A H 0.4998 0.6933 0.7617 0.106 Uiso 1 1 calc R U
H42B H 0.4866 0.6249 0.6795 0.106 Uiso 1 1 calc R U
H42C H 0.5523 0.6258 0.7587 0.106 Uiso 1 1 calc R U
C43 C 0.20572(19) 0.2422(2) 0.7812(3) 0.0793(11) Uani 1 1 d . .
H43A H 0.2067 0.1999 0.8324 0.119 Uiso 1 1 calc R U
H43B H 0.2089 0.2239 0.7052 0.119 Uiso 1 1 calc R U
H43C H 0.1634 0.2696 0.7890 0.119 Uiso 1 1 calc R U
C44 C 0.33289(17) 0.25058(18) 0.7950(3) 0.0654(9) Uani 1 1 d . .
H44A H 0.3714 0.2840 0.8069 0.098 Uiso 1 1 calc R U
H44B H 0.3342 0.2296 0.7203 0.098 Uiso 1 1 calc R U
H44C H 0.3350 0.2102 0.8494 0.098 Uiso 1 1 calc R U

loop_
_atom_site_aniso_label
_atom_site_aniso_U_11
_atom_site_aniso_U_22
_atom_site_aniso_U_33
_atom_site_aniso_U_23
_atom_site_aniso_U_13
_atom_site_aniso_U_12
N1 0.0537(16) 0.0407(14) 0.0546(17) 0.0016(12) 0.0089(13) 0.0027(11)
N2 0.0518(15) 0.0436(14) 0.0444(15) -0.0017(11) -0.0040(12) 0.0039(11)
O1 0.0897(18) 0.0644(15) 0.0487(14) -0.0074(11) 0.0056(12) -0.0195(12)
O2 0.0871(18) 0.0666(15) 0.0503(14) -0.0061(12) 0.0082(12) -0.0213(13)
O3 0.111(2) 0.0640(15) 0.0445(15) 0.0040(11) 0.0050(13) -0.0136(13)
O4 0.0922(18) 0.0713(15) 0.0419(13) 0.0032(11) -0.0030(12) -0.0252(13)
O5 0.168(3) 0.108(2) 0.067(2) -0.0024(16) 0.024(2) -0.009(2)
O6 0.198(4) 0.124(3) 0.0616(19) 0.0065(17) -0.003(2) -0.013(2)
O7 0.242(5) 0.113(3) 0.104(3) 0.027(2) 0.007(3) 0.049(3)
O8 0.158(3) 0.151(3) 0.118(3) -0.031(2) 0.038(2) -0.031(3)
C1 0.0479(19) 0.0474(18) 0.052(2) 0.0032(14) -0.0008(15) 0.0033(13)
C2 0.0483(19) 0.0570(19) 0.065(2) 0.0056(16) -0.0058(16) -0.0084(15)
C3 0.0446(18) 0.0492(18) 0.057(2) 0.0069(15) 0.0016(15) -0.0023(13)
C4 0.060(2) 0.058(2) 0.056(2) 0.0017(16) 0.0126(16) 0.0026(15)
C5 0.0486(18) 0.0436(17) 0.051(2) -0.0028(14) 0.0037(15) 0.0053(14)
C6 0.0458(17) 0.0398(16) 0.0470(18) -0.0008(13) 0.0015(14) 0.0041(13)
C7 0.0511(18) 0.0346(15) 0.0428(17) 0.0004(12) 0.0009(14) 0.0082(13)
C8 0.0537(19) 0.0465(17) 0.0445(18) 0.0028(14) 0.0034(15) 0.0007(14)
C9 0.0544(19) 0.0468(18) 0.048(2) -0.0018(14) -0.0027(15) 0.0003(14)
C10 0.062(2) 0.0379(16) 0.0489(19) 0.0015(13) 0.0013(16) 0.0072(14)
C11 0.061(2) 0.0383(16) 0.050(2) -0.0004(13) -0.0043(15) 0.0007(14)
C12 0.052(2) 0.0538(19) 0.065(2) 0.0078(16) 0.0140(16) 0.0016(15)
C13 0.0505(19) 0.0486(18) 0.0495(19) 0.0099(14) 0.0074(15) -0.0048(14)
C14 0.060(2) 0.0470(19) 0.087(3) -0.0031(17) 0.0125(19) -0.0052(16)
C15 0.073(3) 0.063(2) 0.101(3) 0.001(2) 0.015(2) 0.007(2)
C16 0.120(4) 0.047(2) 0.076(3) -0.0015(18) 0.015(3) -0.001(2)
C17 0.097(3) 0.062(3) 0.092(3) 0.001(2) -0.011(3) -0.025(2)
C18 0.066(2) 0.061(2) 0.073(2) 0.0140(18) -0.0081(18) -0.0130(18)
C19 0.093(3) 0.060(2) 0.053(2) 0.0129(17) 0.0017(19) 0.0019(19)
C20 0.078(3) 0.081(3) 0.061(2) 0.0015(19) -0.0040(19) -0.025(2)
C21 0.061(2) 0.053(2) 0.082(3) 0.0124(17) 0.0017(18) 0.0023(16)
C22 0.063(2) 0.075(2) 0.082(3) 0.012(2) 0.010(2) -0.0154(18)
C23 0.063(2) 0.0443(17) 0.043(2) -0.0040(14) 0.0089(16) 0.0055(14)
C24 0.071(2) 0.057(2) 0.061(2) 0.0053(16) 0.0149(18) -0.0051(17)
C25 0.055(2) 0.0448(17) 0.051(2) -0.0016(14) -0.0018(15) -0.0072(14)
C26 0.060(2) 0.056(2) 0.055(2) 0.0036(15) -0.0093(16) -0.0015(15)
C27 0.0520(19) 0.0420(16) 0.0466(19) 0.0064(14) -0.0006(15) 0.0045(14)
C28 0.0498(18) 0.0404(16) 0.0391(17) -0.0002(12) 0.0030(13) 0.0089(13)
C29 0.0544(19) 0.0354(15) 0.0393(17) -0.0024(12) 0.0022(14) 0.0120(13)
C30 0.0553(19) 0.0452(17) 0.0365(16) -0.0054(13) 0.0013(14) 0.0037(14)
C31 0.0496(18) 0.0500(18) 0.0411(18) -0.0056(13) 0.0010(14) 0.0047(14)
C32 0.074(2) 0.0418(17) 0.0395(18) -0.0013(14) -0.0038(16) 0.0098(16)
C33 0.074(2) 0.0415(17) 0.0402(18) 0.0033(13) 0.0065(16) 0.0042(15)
C34 0.0485(19) 0.067(2) 0.055(2) -0.0091(16) -0.0095(15) -0.0016(15)
C35 0.056(2) 0.0520(18) 0.0383(17) -0.0079(13) -0.0027(14) -0.0087(15)
C36 0.071(2) 0.076(3) 0.045(2) -0.0115(17) 0.0105(17) -0.0220(19)
C37 0.129(4) 0.058(2) 0.049(2) -0.0021(17) 0.010(2) -0.028(2)
C38 0.125(4) 0.054(2) 0.055(2) -0.0002(17) -0.006(2) 0.006(2)
C39 0.078(3) 0.061(2) 0.074(3) -0.0016(18) -0.010(2) 0.009(2)
C40 0.059(2) 0.051(2) 0.067(2) -0.0015(16) -0.0062(17) -0.0042(15)
C41 0.107(3) 0.063(2) 0.044(2) -0.0076(16) -0.0044(19) -0.001(2)
C42 0.073(2) 0.084(3) 0.056(2) -0.0039(18) 0.0128(18) -0.0217(19)
C43 0.082(3) 0.077(3) 0.079(3) 0.004(2) -0.002(2) -0.027(2)
C44 0.075(2) 0.051(2) 0.070(2) -0.0072(17) -0.0026(19) 0.0042(17)

loop_
_atom_type_symbol
_atom_type_description
_atom_type_scat_dispersion_real
_atom_type_scat_dispersion_imag
_atom_type_scat_source
C C 0.0033 0.0016 'International Tables Vol C Tables 4.2.6.8 and 6.1.1.4'
H H 0.0000 0.0000 'International Tables Vol C Tables 4.2.6.8 and 6.1.1.4'
N N 0.0061 0.0033 'International Tables Vol C Tables 4.2.6.8 and 6.1.1.4'
O O 0.0106 0.0060 'International Tables Vol C Tables 4.2.6.8 and 6.1.1.4'

loop_
_geom_angle_atom_site_label_1
_geom_angle_atom_site_label_2
_geom_angle_atom_site_label_3
_geom_angle
C10 N1 C9 120.2(3)
C10 N1 C12 120.5(3)
C9 N1 C12 119.3(3)
C31 N2 C32 119.0(3)
C31 N2 C34 120.0(3)
C32 N2 C34 121.0(3)
H7A O5 H5A 92.6
H7A O5 H5B 104.6
H5A O5 H5B 105.9
H6A O6 H6B 78.9
H8B O7 H7A 96.0
H8B O7 H7B 129.3
H7A O7 H7B 95.0
H6A O8 H8A 90.9
H6A O8 H8B 83.4
H8A O8 H8B 71.6
O1 C1 C6 123.9(3)
O1 C1 C2 116.6(3)
C6 C1 C2 119.5(3)
C1 C2 C3 114.4(3)
C1 C2 H2A 108.7
C3 C2 H2A 108.7
C1 C2 H2B 108.7
C3 C2 H2B 108.7
H2A C2 H2B 107.6
C4 C3 C2 106.8(3)
C4 C3 C21 110.4(3)
C2 C3 C21 110.1(3)
C4 C3 C22 110.4(3)
C2 C3 C22 110.1(3)
C21 C3 C22 109.0(3)
C5 C4 C3 116.2(3)
C5 C4 H4A 108.2
C3 C4 H4A 108.2
C5 C4 H4B 108.2
C3 C4 H4B 108.2
H4A C4 H4B 107.4
O2 C5 C6 123.8(3)
O2 C5 C4 116.3(3)
C6 C5 C4 119.9(3)
C1 C6 C5 118.3(3)
C1 C6 C7 120.4(3)
C5 C6 C7 121.3(3)
C8 C7 C11 113.6(3)
C8 C7 C6 123.8(3)
C11 C7 C6 122.6(3)
C9 C8 C7 123.3(3)
C9 C8 H8 118.4
C7 C8 H8 118.4
C8 C9 N1 119.9(3)
C8 C9 C20 121.1(3)
N1 C9 C20 119.0(3)
C11 C10 N1 119.4(3)
C11 C10 C19 120.5(3)
N1 C10 C19 120.0(3)
C10 C11 C7 123.5(3)
C10 C11 H11 118.3
C7 C11 H11 118.3
N1 C12 C13 113.3(2)
N1 C12 H12A 108.9
C13 C12 H12A 108.9
N1 C12 H12B 108.9
C13 C12 H12B 108.9
H12A C12 H12B 107.7
C18 C13 C14 118.0(3)
C18 C13 C12 119.4(3)
C14 C13 C12 122.6(3)
C15 C14 C13 121.4(3)
C15 C14 H14 119.3
C13 C14 H14 119.3
C14 C15 C16 119.7(4)
C14 C15 H15 120.1
C16 C15 H15 120.1
C17 C16 C15 119.3(4)
C17 C16 H16 120.4
C15 C16 H16 120.4
C16 C17 C18 120.4(4)
C16 C17 H17 119.8
C18 C17 H17 119.8
C13 C18 C17 121.1(4)
C13 C18 H18 119.4
C17 C18 H18 119.4
C10 C19 H19A 109.5
C10 C19 H19B 109.5
H19A C19 H19B 109.5
C10 C19 H19C 109.5
H19A C19 H19C 109.5
H19B C19 H19C 109.5
C9 C20 H20A 109.5
C9 C20 H20B 109.5
H20A C20 H20B 109.5
C9 C20 H20C 109.5
H20A C20 H20C 109.5
H20B C20 H20C 109.5
C3 C21 H21A 109.5
C3 C21 H21B 109.5
H21A C21 H21B 109.5
C3 C21 H21C 109.5
H21A C21 H21C 109.5
H21B C21 H21C 109.5
C3 C22 H22A 109.5
C3 C22 H22B 109.5
H22A C22 H22B 109.5
C3 C22 H22C 109.5
H22A C22 H22C 109.5
H22B C22 H22C 109.5
O3 C23 C28 123.6(3)
O3 C23 C24 115.7(3)
C28 C23 C24 120.7(3)
C23 C24 C25 115.7(3)
C23 C24 H24A 108.4
C25 C24 H24A 108.4
C23 C24 H24B 108.4
C25 C24 H24B 108.4
H24A C24 H24B 107.4
C24 C25 C44 111.6(3)
C24 C25 C26 106.0(3)
C44 C25 C26 109.8(3)
C24 C25 C43 110.9(3)
C44 C25 C43 108.8(3)
C26 C25 C43 109.7(3)
C27 C26 C25 114.6(3)
C27 C26 H26A 108.6
C25 C26 H26A 108.6
C27 C26 H26B 108.6
C25 C26 H26B 108.6
H26A C26 H26B 107.6
O4 C27 C28 123.4(3)
O4 C27 C26 116.0(3)
C28 C27 C26 120.6(3)
C29 C28 C23 121.6(3)
C29 C28 C27 121.5(3)
C23 C28 C27 116.9(3)
C33 C29 C30 113.1(3)
C33 C29 C28 123.1(3)
C30 C29 C28 123.8(3)
C31 C30 C29 123.7(3)
C31 C30 H30 118.1
C29 C30 H30 118.1
C30 C31 N2 120.1(3)
C30 C31 C42 121.1(3)
N2 C31 C42 118.8(3)
C33 C32 N2 120.6(3)
C33 C32 C41 120.4(3)
N2 C32 C41 119.0(3)
C32 C33 C29 123.5(3)
C32 C33 H33 118.3
C29 C33 H33 118.3
N2 C34 C35 114.8(3)
N2 C34 H34A 108.6
C35 C34 H34A 108.6
N2 C34 H34B 108.6
C35 C34 H34B 108.6
H34A C34 H34B 107.6
C40 C35 C36 118.2(3)
C40 C35 C34 122.8(3)
C36 C35 C34 118.9(3)
C35 C36 C37 120.1(4)
C35 C36 H36 120.0
C37 C36 H36 120.0
C38 C37 C36 120.9(4)
C38 C37 H37 119.6
C36 C37 H37 119.6
C37 C38 C39 119.8(4)
C37 C38 H38 120.1
C39 C38 H38 120.1
C38 C39 C40 120.1(4)
C38 C39 H39 120.0
C40 C39 H39 120.0
C35 C40 C39 121.0(3)
C35 C40 H40 119.5
C39 C40 H40 119.5
C32 C41 H41A 109.5
C32 C41 H41B 109.5
H41A C41 H41B 109.5
C32 C41 H41C 109.5
H41A C41 H41C 109.5
H41B C41 H41C 109.5
C31 C42 H42A 109.5
C31 C42 H42B 109.5
H42A C42 H42B 109.5
C31 C42 H42C 109.5
H42A C42 H42C 109.5
H42B C42 H42C 109.5
C25 C43 H43A 109.5
C25 C43 H43B 109.5
H43A C43 H43B 109.5
C25 C43 H43C 109.5
H43A C43 H43C 109.5
H43B C43 H43C 109.5
C25 C44 H44A 109.5
C25 C44 H44B 109.5
H44A C44 H44B 109.5
C25 C44 H44C 109.5
H44A C44 H44C 109.5
H44B C44 H44C 109.5

loop_
_geom_bond_atom_site_label_1
_geom_bond_atom_site_label_2
_geom_bond_distance
N1 C10 1.363(4)
N1 C9 1.369(4)
N1 C12 1.483(4)
N2 C31 1.367(4)
N2 C32 1.370(4)
N2 C34 1.473(4)
O1 C1 1.246(4)
O2 C5 1.237(4)
O3 C23 1.242(4)
O4 C27 1.243(3)
O5 H5A 1.0041
O5 H5B 0.9293
O6 H6A 1.0506
O6 H6B 0.9239
O7 H7A 0.8325
O7 H7B 0.9604
O8 H8A 0.9600
O8 H8B 1.0946
C1 C6 1.442(4)
C1 C2 1.508(4)
C2 C3 1.517(4)
C2 H2A 0.9700
C2 H2B 0.9700
C3 C4 1.509(4)
C3 C21 1.529(4)
C3 C22 1.533(4)
C4 C5 1.509(4)
C4 H4A 0.9700
C4 H4B 0.9700
C5 C6 1.445(4)
C6 C7 1.448(4)
C7 C8 1.404(4)
C7 C11 1.411(4)
C8 C9 1.355(4)
C8 H8 0.9300
C9 C20 1.485(4)
C10 C11 1.360(4)
C10 C19 1.502(4)
C11 H11 0.9300
C12 C13 1.507(4)
C12 H12A 0.9700
C12 H12B 0.9700
C13 C18 1.363(4)
C13 C14 1.375(4)
C14 C15 1.369(5)
C14 H14 0.9300
C15 C16 1.372(5)
C15 H15 0.9300
C16 C17 1.365(5)
C16 H16 0.9300
C17 C18 1.371(5)
C17 H17 0.9300
C18 H18 0.9300
C19 H19A 0.9600
C19 H19B 0.9600
C19 H19C 0.9600
C20 H20A 0.9600
C20 H20B 0.9600
C20 H20C 0.9600
C21 H21A 0.9600
C21 H21B 0.9600
C21 H21C 0.9600
C22 H22A 0.9600
C22 H22B 0.9600
C22 H22C 0.9600
C23 C28 1.445(4)
C23 C24 1.508(4)
C24 C25 1.509(4)
C24 H24A 0.9700
C24 H24B 0.9700
C25 C44 1.520(4)
C25 C26 1.522(4)
C25 C43 1.526(4)
C26 C27 1.506(4)
C26 H26A 0.9700
C26 H26B 0.9700
C27 C28 1.445(4)
C28 C29 1.442(4)
C29 C33 1.408(4)
C29 C30 1.409(4)
C30 C31 1.362(4)
C30 H30 0.9300
C31 C42 1.490(4)
C32 C33 1.355(4)
C32 C41 1.511(4)
C33 H33 0.9300
C34 C35 1.501(4)
C34 H34A 0.9700
C34 H34B 0.9700
C35 C40 1.376(4)
C35 C36 1.381(4)
C36 C37 1.382(5)
C36 H36 0.9300
C37 C38 1.355(5)
C37 H37 0.9300
C38 C39 1.359(5)
C38 H38 0.9300
C39 C40 1.380(5)
C39 H39 0.9300
C40 H40 0.9300
C41 H41A 0.9600
C41 H41B 0.9600
C41 H41C 0.9600
C42 H42A 0.9600
C42 H42B 0.9600
C42 H42C 0.9600
C43 H43A 0.9600
C43 H43B 0.9600
C43 H43C 0.9600
C44 H44A 0.9600
C44 H44B 0.9600
C44 H44C 0.9600

loop_
_geom_hbond_atom_site_label_D
_geom_hbond_atom_site_label_H
_geom_hbond_atom_site_label_A
_geom_hbond_distance_DH
_geom_hbond_distance_HA
_geom_hbond_distance_DA
_geom_hbond_angle_DHA
_geom_hbond_site_symmetry_A
C8 H8 O2 0.93 2.13 2.768(4) 124.8 .
C11 H11 O1 0.93 2.17 2.757(4) 120.1 .
C12 H12A O1 0.97 2.50 3.449(4) 164.9 3_567
C26 H26A O6 0.97 2.63 3.351(4) 131.4 .
C30 H30 O4 0.93 2.09 2.744(4) 126.1 .
C33 H33 O3 0.93 2.13 2.761(4) 124.5 .
C33 H33 O5 0.93 2.55 3.441(4) 160.7 1_556
C34 H34A O3 0.97 2.48 3.232(4) 133.9 3_667
O6 H6A O8 1.05 1.82 2.740(6) 144.6 .
O7 H7B O1 0.96 2.01 2.932(4) 160.2 1_554
O6 H6A O8 1.05 1.82 2.740(6) 144.6 .

loop_
_geom_torsion_atom_site_label_1
_geom_torsion_atom_site_label_2
_geom_torsion_atom_site_label_3
_geom_torsion_atom_site_label_4
_geom_torsion
O1 C1 C2 C3 -142.5(3)
C6 C1 C2 C3 35.8(4)
C1 C2 C3 C4 -54.5(3)
C1 C2 C3 C21 65.5(3)
C1 C2 C3 C22 -174.4(3)
C2 C3 C4 C5 50.6(4)
C21 C3 C4 C5 -69.1(4)
C22 C3 C4 C5 170.3(3)
C3 C4 C5 O2 154.7(3)
C3 C4 C5 C6 -27.4(4)
O1 C1 C6 C5 169.4(3)
C2 C1 C6 C5 -8.8(4)
O1 C1 C6 C7 -8.0(5)
C2 C1 C6 C7 173.8(3)
O2 C5 C6 C1 -177.8(3)
C4 C5 C6 C1 4.5(4)
O2 C5 C6 C7 -0.5(5)
C4 C5 C6 C7 -178.2(3)
C1 C6 C7 C8 161.7(3)
C5 C6 C7 C8 -15.5(4)
C1 C6 C7 C11 -19.0(4)
C5 C6 C7 C11 163.7(3)
C11 C7 C8 C9 3.3(4)
C6 C7 C8 C9 -177.4(3)
C7 C8 C9 N1 -1.4(4)
C7 C8 C9 C20 177.3(3)
C10 N1 C9 C8 -1.7(4)
C12 N1 C9 C8 -179.5(3)
C10 N1 C9 C20 179.6(3)
C12 N1 C9 C20 1.8(4)
C9 N1 C10 C11 2.6(4)
C12 N1 C10 C11 -179.6(3)
C9 N1 C10 C19 -178.8(3)
C12 N1 C10 C19 -1.0(4)
N1 C10 C11 C7 -0.4(4)
C19 C10 C11 C7 -179.1(3)
C8 C7 C11 C10 -2.4(4)
C6 C7 C11 C10 178.3(3)
C10 N1 C12 C13 -100.2(3)
C9 N1 C12 C13 77.6(4)
N1 C12 C13 C18 -143.5(3)
N1 C12 C13 C14 37.7(4)
C18 C13 C14 C15 -0.8(5)
C12 C13 C14 C15 178.1(3)
C13 C14 C15 C16 1.7(6)
C14 C15 C16 C17 -1.0(6)
C15 C16 C17 C18 -0.5(6)
C14 C13 C18 C17 -0.8(5)
C12 C13 C18 C17 -179.6(3)
C16 C17 C18 C13 1.4(6)
O3 C23 C24 C25 -148.7(3)
C28 C23 C24 C25 29.2(4)
C23 C24 C25 C44 67.0(4)
C23 C24 C25 C26 -52.4(4)
C23 C24 C25 C43 -171.5(3)
C24 C25 C26 C27 54.2(3)
C44 C25 C26 C27 -66.4(3)
C43 C25 C26 C27 174.0(3)
C25 C26 C27 O4 149.3(3)
C25 C26 C27 C28 -33.1(4)
O3 C23 C28 C29 -6.1(4)
C24 C23 C28 C29 176.1(3)
O3 C23 C28 C27 174.4(3)
C24 C23 C28 C27 -3.3(4)
O4 C27 C28 C29 3.4(4)
C26 C27 C28 C29 -173.9(3)
O4 C27 C28 C23 -177.1(3)
C26 C27 C28 C23 5.5(4)
C23 C28 C29 C33 -13.5(4)
C27 C28 C29 C33 165.9(3)
C23 C28 C29 C30 168.2(3)
C27 C28 C29 C30 -12.4(4)
C33 C29 C30 C31 1.3(4)
C28 C29 C30 C31 179.7(3)
C29 C30 C31 N2 -0.1(4)
C29 C30 C31 C42 179.0(3)
C32 N2 C31 C30 -1.6(4)
C34 N2 C31 C30 179.6(3)
C32 N2 C31 C42 179.3(3)
C34 N2 C31 C42 0.4(4)
C31 N2 C32 C33 2.0(4)
C34 N2 C32 C33 -179.2(3)
C31 N2 C32 C41 -178.5(3)
C34 N2 C32 C41 0.3(4)
N2 C32 C33 C29 -0.8(5)
C41 C32 C33 C29 179.7(3)
C30 C29 C33 C32 -0.8(4)
C28 C29 C33 C32 -179.2(3)
C31 N2 C34 C35 83.2(3)
C32 N2 C34 C35 -95.6(3)
N2 C34 C35 C40 25.5(4)
N2 C34 C35 C36 -156.5(3)
C40 C35 C36 C37 0.5(5)
C34 C35 C36 C37 -177.5(3)
C35 C36 C37 C38 0.2(5)
C36 C37 C38 C39 -0.8(6)
C37 C38 C39 C40 0.6(6)
C36 C35 C40 C39 -0.7(5)
C34 C35 C40 C39 177.3(3)
C38 C39 C40 C35 0.1(5)
